data_1547734
loop_
_publ_author_name
'Zhang, Shang-Shi'
'Xia, Jie'
'Wu, Jia-Qiang'
'Liu, Xu-Ge'
'Zhou, Chu-Jun'
'Lin, E.'
'Li, Qingjiang'
'Huang, Shi-Liang'
'Wang, Honggen'

_publ_section_title
;
 Three-Component Catalytic Carboxygenation of Activated Alkenes Enabled by
 Bimetallic Rh(III)/Cu(II) Catalysis.
;
_journal_issue 21
_journal_name_full 'Organic letters'
_journal_page_first 5868
_journal_page_last 5871
_journal_paper_doi 10.1021/acs.orglett.7b02846
_journal_volume 19
_journal_year 2017
_chemical_formula_moiety 'C24 H30 N4 O2'
_chemical_formula_sum 'C24 H30 N4 O2'
_chemical_formula_weight 406.52
_space_group_crystal_system tetragonal
_space_group_IT_number 82
_space_group_name_Hall 'I -4'
_space_group_name_H-M_alt 'I -4'
_symmetry_space_group_name_Hall 'I -4'
_symmetry_space_group_name_H-M 'I -4'
_atom_sites_solution_hydrogens geom
_atom_sites_solution_primary direct
_audit_creation_date 2017-09-13
_audit_creation_method
;
Olex2 1.2
(compiled 2017.08.10 svn.r3458 for OlexSys, GUI svn.r5381)
;
_cell_angle_alpha 90
_cell_angle_beta 90
_cell_angle_gamma 90
_cell_formula_units_Z 8
_cell_length_a 17.5556(5)
_cell_length_b 17.5556(5)
_cell_length_c 14.1220(7)
_cell_measurement_reflns_used 3049
_cell_measurement_temperature 100
_cell_measurement_theta_max 72.4950
_cell_measurement_theta_min 3.5560
_cell_volume 4352.4(3)
_computing_cell_refinement 'CrysAlisPro 1.171.38.41 (Rigaku OD, 2015)'
_computing_data_collection 'CrysAlisPro 1.171.38.41 (Rigaku OD, 2015)'
_computing_data_reduction 'CrysAlisPro 1.171.38.41 (Rigaku OD, 2015)'
_computing_molecular_graphics 'Olex2 (Dolomanov et al., 2009)'
_computing_publication_material 'Olex2 (Dolomanov et al., 2009)'
_computing_structure_refinement 'ShelXL (Sheldrick, 2015)'
_computing_structure_solution 'XS (Sheldrick, 2008)'
_diffrn_ambient_temperature 100
_diffrn_detector 'CCD plate'
_diffrn_detector_area_resol_mean 8.2417
_diffrn_detector_type Onyx
_diffrn_measured_fraction_theta_full 1.000
_diffrn_measured_fraction_theta_max 0.999
_diffrn_measurement_details
;
List of Runs (angles in degrees, time in seconds):

  # Type    Start    End  Width  t~exp~   \w     \q     \k     \f   Frames
--------------------------------------------------------------------------
  1  \w    -42.00  31.00   1.00    5.00    --  -44.40  19.00 -90.00   73
  2  \w     89.00 117.00   1.00    5.00    --   44.40 125.00-180.00   28
  3  \w   -157.00-130.00   1.00   20.00    --  -90.00-125.00 -60.00   27
  4  \w     39.00 122.00   1.00   20.00    --  100.00 -30.00  60.00   83
  5  \w     79.00 146.00   1.00   20.00    --  100.00  45.00 -30.00   67
  6  \w     53.00 107.00   1.00   20.00    --  100.00 -94.00   0.00   54
;
_diffrn_measurement_device 'four-circle diffractometer'
_diffrn_measurement_device_type 'Xcalibur, Onyx, Nova'
_diffrn_measurement_method '\w scans'
_diffrn_orient_matrix_type 'CrysAlisPro convention (1999,Acta A55,543-557)'
_diffrn_orient_matrix_UB_11 0.0829892000
_diffrn_orient_matrix_UB_12 0.0275240000
_diffrn_orient_matrix_UB_13 0.0089766000
_diffrn_orient_matrix_UB_21 -0.0235928000
_diffrn_orient_matrix_UB_22 0.0540678000
_diffrn_orient_matrix_UB_23 0.0807748000
_diffrn_orient_matrix_UB_31 0.0158598000
_diffrn_orient_matrix_UB_32 -0.0633927000
_diffrn_orient_matrix_UB_33 0.0728487000
_diffrn_radiation_monochromator mirror
_diffrn_radiation_probe x-ray
_diffrn_radiation_type CuK\a
_diffrn_radiation_wavelength 1.54184
_diffrn_reflns_av_R_equivalents 0.0344
_diffrn_reflns_av_unetI/netI 0.0347
_diffrn_reflns_Laue_measured_fraction_full 1.000
_diffrn_reflns_Laue_measured_fraction_max 0.999
_diffrn_reflns_limit_h_max 18
_diffrn_reflns_limit_h_min -20
_diffrn_reflns_limit_k_max 17
_diffrn_reflns_limit_k_min -15
_diffrn_reflns_limit_l_max 16
_diffrn_reflns_limit_l_min -11
_diffrn_reflns_number 4706
_diffrn_reflns_point_group_measured_fraction_full 0.793
_diffrn_reflns_point_group_measured_fraction_max 0.792
_diffrn_reflns_theta_full 67.035
_diffrn_reflns_theta_max 67.035
_diffrn_reflns_theta_min 3.561
_diffrn_source 'micro-focus sealed X-ray tube'
_diffrn_source_type 'Nova (Cu) X-ray Source'
_exptl_absorpt_coefficient_mu 0.639
_exptl_absorpt_correction_T_max 1.00000
_exptl_absorpt_correction_T_min 0.38103
_exptl_absorpt_correction_type multi-scan
_exptl_absorpt_process_details
;
CrysAlisPro 1.171.38.41 (Rigaku Oxford Diffraction, 2015)
Empirical absorption correction using spherical harmonics,
 implemented in SCALE3 ABSPACK scaling algorithm.
;
_exptl_crystal_colour colourless
_exptl_crystal_colour_primary colourless
_exptl_crystal_density_diffrn 1.241
_exptl_crystal_description block
_exptl_crystal_F_000 1744
_exptl_crystal_size_max 0.4
_exptl_crystal_size_mid 0.1
_exptl_crystal_size_min 0.1
_refine_diff_density_max 0.220
_refine_diff_density_min -0.227
_refine_diff_density_rms 0.044
_refine_ls_abs_structure_details
;
 Flack x determined using 952 quotients [(I+)-(I-)]/[(I+)+(I-)]
 (Parsons, Flack and Wagner, Acta Cryst. B69 (2013) 249-259).
;
_refine_ls_abs_structure_Flack 0.1(2)
_refine_ls_extinction_method none
_refine_ls_goodness_of_fit_ref 1.072
_refine_ls_hydrogen_treatment constr
_refine_ls_matrix_type full
_refine_ls_number_parameters 275
_refine_ls_number_reflns 3071
_refine_ls_number_restraints 0
_refine_ls_restrained_S_all 1.072
_refine_ls_R_factor_all 0.0455
_refine_ls_R_factor_gt 0.0436
_refine_ls_shift/su_max 0.000
_refine_ls_shift/su_mean 0.000
_refine_ls_structure_factor_coef Fsqd
_refine_ls_weighting_details 'w=1/[\s^2^(Fo^2^)+(0.0894P)^2^+0.2138P] where P=(Fo^2^+2Fc^2^)/3'
_refine_ls_weighting_scheme calc
_refine_ls_wR_factor_gt 0.1245
_refine_ls_wR_factor_ref 0.1266
_reflns_Friedel_coverage 0.517
_reflns_Friedel_fraction_full 0.566
_reflns_Friedel_fraction_max 0.566
_reflns_number_gt 2904
_reflns_number_total 3071
_reflns_threshold_expression 'I > 2\s(I)'
_cod_data_source_file ol7b02846_si_001.cif
_cod_data_source_block zss_170313
_cod_depositor_comments 'Adding full bibliography for 1547734.cif.'
_cod_database_code 1547734
_shelx_shelxl_version_number 2016/6
_shelx_space_group_comment
;
The symmetry employed for this shelxl refinement is uniquely defined
by the following loop, which should always be used as a source of
symmetry information in preference to the above space-group names.
They are only intended as comments.
;
_shelx_estimated_absorpt_t_max 0.939
_shelx_estimated_absorpt_t_min 0.784
_reflns_odcompleteness_completeness 99.90
_reflns_odcompleteness_iscentric 1
_reflns_odcompleteness_theta 66.97
_olex2_refinement_description
;
1. Fixed Uiso
 At 1.2 times of:
  All C(H) groups, All C(H,H) groups
 At 1.5 times of:
  All C(H,H,H) groups
2.a Ternary CH refined with riding coordinates:
 C14(H14)
2.b Secondary CH2 refined with riding coordinates:
 C13(H13A,H13B), C16(H16A,H16B), C25(H25A,H25B), C28(H28A,H28B)
2.c Aromatic/amide H refined with riding coordinates:
 C4(H4), C5(H5), C17(H17), C18(H18), C19(H19), C22(H22), C24(H24), C26(H26),
 C27(H27)
2.d Idealised Me refined as rotating group:
 C20(H20A,H20B,H20C), C21(H21A,H21B,H21C), C23(H23A,H23B,H23C), C29(H29A,H29B,
 H29C)
;
_olex2_submission_special_instructions 'No special instructions were received'
_oxdiff_exptl_absorpt_empirical_details
;
Empirical correction (ABSPACK) includes:
- Absorption correction using spherical harmonics
- Frame scaling
;
_oxdiff_exptl_absorpt_empirical_full_max 2.851
_oxdiff_exptl_absorpt_empirical_full_min 0.492

loop_
_space_group_symop_operation_xyz
'x, y, z'
'y, -x, -z'
'-x, -y, z'
'-y, x, -z'
'x+1/2, y+1/2, z+1/2'
'y+1/2, -x+1/2, -z+1/2'
'-x+1/2, -y+1/2, z+1/2'
'-y+1/2, x+1/2, -z+1/2'

loop_
_atom_site_label
_atom_site_type_symbol
_atom_site_fract_x
_atom_site_fract_y
_atom_site_fract_z
_atom_site_U_iso_or_equiv
_atom_site_adp_type
_atom_site_occupancy
_atom_site_site_symmetry_order
_atom_site_calc_flag
_atom_site_refinement_flags_posn
O1 O -0.54868(11) -0.36715(11) -0.22165(15) 0.0327(5) Uani 1 1 d .
N2 N -0.55962(14) -0.30038(14) -0.28212(18) 0.0329(6) Uani 1 1 d .
O3 O -0.67213(13) -0.49082(13) -0.33478(16) 0.0417(5) Uani 1 1 d .
C4 C -0.85749(18) -0.60749(19) -0.1116(2) 0.0400(7) Uani 1 1 d .
H4 H -0.899766 -0.573768 -0.109275 0.048 Uiso 1 1 calc R
C5 C -0.65253(18) -0.58438(17) -0.1064(2) 0.0348(6) Uani 1 1 d .
H5 H -0.601773 -0.603075 -0.104572 0.042 Uiso 1 1 calc R
N6 N -0.75373(14) -0.50538(14) -0.10944(19) 0.0341(6) Uani 1 1 d .
C7 C -0.79751(17) -0.43807(18) -0.1164(2) 0.0352(6) Uani 1 1 d .
C8 C -0.55627(17) -0.23219(17) -0.2186(2) 0.0355(7) Uani 1 1 d .
C9 C -0.71994(17) -0.63001(17) -0.1102(2) 0.0351(6) Uani 1 1 d .
C10 C -0.78231(18) -0.57999(18) -0.1116(2) 0.0348(6) Uani 1 1 d .
N11 N -0.86631(15) -0.44574(16) -0.1558(2) 0.0402(6) Uani 1 1 d .
C12 C -0.67322(16) -0.50997(18) -0.1058(2) 0.0331(6) Uani 1 1 d .
C13 C -0.5629(2) -0.16183(19) -0.2827(3) 0.0433(8) Uani 1 1 d .
H13A H -0.615131 -0.159780 -0.309140 0.052 Uiso 1 1 calc R
H13B H -0.555407 -0.115556 -0.243743 0.052 Uiso 1 1 calc R
C14 C -0.61828(16) -0.40976(17) -0.2140(2) 0.0329(7) Uani 1 1 d .
H14 H -0.663320 -0.375794 -0.223862 0.040 Uiso 1 1 calc R
N15 N -0.76569(15) -0.37489(16) -0.0839(2) 0.0401(6) Uani 1 1 d .
C16 C -0.61936(17) -0.44400(17) -0.1142(2) 0.0344(6) Uani 1 1 d .
H16A H -0.567355 -0.461201 -0.097581 0.041 Uiso 1 1 calc R
H16B H -0.634383 -0.404065 -0.068407 0.041 Uiso 1 1 calc R
C17 C -0.61870(18) -0.47459(17) -0.2851(2) 0.0365(7) Uani 1 1 d .
H17 H -0.573793 -0.504433 -0.290798 0.044 Uiso 1 1 calc R
C18 C -0.8073(2) -0.31112(19) -0.0951(2) 0.0415(8) Uani 1 1 d .
H18 H -0.786552 -0.264009 -0.074423 0.050 Uiso 1 1 calc R
C19 C -0.90644(19) -0.3815(2) -0.1638(2) 0.0437(8) Uani 1 1 d .
H19 H -0.956170 -0.384084 -0.190169 0.052 Uiso 1 1 calc R
C20 C -0.62743(19) -0.23454(18) -0.1555(3) 0.0413(7) Uani 1 1 d .
H20A H -0.672861 -0.240398 -0.195152 0.062 Uiso 1 1 calc GR
H20B H -0.631121 -0.187031 -0.119335 0.062 Uiso 1 1 calc GR
H20C H -0.623747 -0.277682 -0.111690 0.062 Uiso 1 1 calc GR
C21 C -0.4860(2) -0.2271(2) -0.1538(3) 0.0428(7) Uani 1 1 d .
H21A H -0.479033 -0.275671 -0.120770 0.064 Uiso 1 1 calc GR
H21B H -0.493525 -0.186322 -0.107353 0.064 Uiso 1 1 calc GR
H21C H -0.440808 -0.216038 -0.192102 0.064 Uiso 1 1 calc GR
C22 C -0.8787(2) -0.3114(2) -0.1354(2) 0.0441(8) Uani 1 1 d .
H22 H -0.907322 -0.265911 -0.143263 0.053 Uiso 1 1 calc R
C23 C -0.41947(19) -0.31630(19) -0.3342(3) 0.0419(7) Uani 1 1 d .
H23A H -0.398772 -0.267495 -0.312442 0.063 Uiso 1 1 calc GR
H23B H -0.390575 -0.333920 -0.389379 0.063 Uiso 1 1 calc GR
H23C H -0.415427 -0.353985 -0.283241 0.063 Uiso 1 1 calc GR
C24 C -0.8675(2) -0.6859(2) -0.1151(2) 0.0441(8) Uani 1 1 d .
H24 H -0.917785 -0.705951 -0.116383 0.053 Uiso 1 1 calc R
C25 C -0.5063(2) -0.1608(2) -0.3638(3) 0.0470(8) Uani 1 1 d .
H25A H -0.453808 -0.156937 -0.338525 0.056 Uiso 1 1 calc R
H25B H -0.515802 -0.115964 -0.404665 0.056 Uiso 1 1 calc R
C26 C -0.7323(2) -0.70885(19) -0.1138(2) 0.0414(7) Uani 1 1 d .
H26 H -0.690484 -0.743166 -0.114107 0.050 Uiso 1 1 calc R
C27 C -0.8059(2) -0.73591(19) -0.1169(3) 0.0450(8) Uani 1 1 d .
H27 H -0.814748 -0.789225 -0.120231 0.054 Uiso 1 1 calc R
C28 C -0.51458(19) -0.2335(2) -0.4214(3) 0.0420(8) Uani 1 1 d .
H28A H -0.476459 -0.233223 -0.473046 0.050 Uiso 1 1 calc R
H28B H -0.565779 -0.234463 -0.450729 0.050 Uiso 1 1 calc R
C29 C -0.52769(19) -0.3731(2) -0.4235(2) 0.0417(7) Uani 1 1 d .
H29A H -0.512546 -0.420822 -0.392861 0.063 Uiso 1 1 calc GR
H29B H -0.502721 -0.369130 -0.485398 0.063 Uiso 1 1 calc GR
H29C H -0.583082 -0.372449 -0.432062 0.063 Uiso 1 1 calc GR
C30 C -0.50393(18) -0.30606(19) -0.3618(2) 0.0371(7) Uani 1 1 d .

loop_
_atom_site_aniso_label
_atom_site_aniso_U_11
_atom_site_aniso_U_22
_atom_site_aniso_U_33
_atom_site_aniso_U_23
_atom_site_aniso_U_13
_atom_site_aniso_U_12
O1 0.0309(10) 0.0308(10) 0.0362(10) 0.0024(9) -0.0017(9) -0.0007(8)
N2 0.0337(12) 0.0330(12) 0.0320(13) 0.0035(10) -0.0006(10) 0.0015(10)
O3 0.0431(12) 0.0451(12) 0.0368(11) -0.0025(10) -0.0044(10) -0.0071(10)
C4 0.0379(16) 0.0434(16) 0.0387(16) 0.0018(14) 0.0028(14) -0.0058(13)
C5 0.0355(15) 0.0360(15) 0.0330(14) 0.0003(13) 0.0010(13) 0.0026(12)
N6 0.0313(12) 0.0359(13) 0.0351(13) 0.0005(11) 0.0020(11) -0.0023(10)
C7 0.0356(15) 0.0393(16) 0.0307(14) -0.0011(13) 0.0037(13) 0.0015(12)
C8 0.0354(15) 0.0299(15) 0.0412(17) -0.0017(13) 0.0035(13) 0.0000(12)
C9 0.0411(16) 0.0355(15) 0.0288(14) 0.0025(12) 0.0023(13) -0.0029(12)
C10 0.0391(15) 0.0363(15) 0.0290(13) 0.0016(12) 0.0016(13) -0.0031(12)
N11 0.0356(13) 0.0450(15) 0.0401(14) -0.0012(13) -0.0028(12) 0.0028(11)
C12 0.0299(14) 0.0403(15) 0.0292(14) -0.0005(13) 0.0015(12) 0.0000(12)
C13 0.0439(18) 0.0367(16) 0.0494(19) 0.0029(15) 0.0041(15) 0.0011(14)
C14 0.0289(13) 0.0340(15) 0.0359(16) -0.0015(13) -0.0002(12) -0.0028(11)
N15 0.0386(13) 0.0393(14) 0.0425(14) -0.0027(12) 0.0009(12) 0.0039(11)
C16 0.0309(14) 0.0365(15) 0.0359(16) -0.0015(13) -0.0016(12) -0.0009(12)
C17 0.0360(16) 0.0364(15) 0.0370(15) 0.0012(13) 0.0031(13) -0.0007(13)
C18 0.0451(17) 0.0381(16) 0.0413(18) -0.0028(14) 0.0060(14) 0.0066(14)
C19 0.0393(16) 0.0514(19) 0.0403(17) 0.0011(16) -0.0027(14) 0.0088(14)
C20 0.0451(17) 0.0349(15) 0.0440(17) -0.0032(14) 0.0097(15) 0.0021(13)
C21 0.0445(17) 0.0399(16) 0.0440(18) -0.0005(15) -0.0058(15) -0.0060(14)
C22 0.0472(18) 0.0480(18) 0.0371(16) 0.0018(14) 0.0039(14) 0.0125(15)
C23 0.0359(16) 0.0429(17) 0.0468(18) 0.0019(15) 0.0020(14) 0.0016(13)
C24 0.0481(18) 0.0447(17) 0.0394(16) 0.0058(15) 0.0000(15) -0.0147(15)
C25 0.0482(19) 0.0408(17) 0.052(2) 0.0109(15) 0.0035(16) -0.0024(14)
C26 0.0501(18) 0.0363(15) 0.0378(16) 0.0036(14) 0.0023(15) -0.0044(14)
C27 0.058(2) 0.0369(16) 0.0400(17) 0.0035(15) 0.0016(16) -0.0098(15)
C28 0.0410(17) 0.0471(18) 0.0379(16) 0.0072(15) 0.0030(14) 0.0017(14)
C29 0.0431(17) 0.0490(18) 0.0331(15) -0.0021(14) 0.0049(14) -0.0026(14)
C30 0.0323(15) 0.0432(17) 0.0359(16) 0.0030(13) 0.0033(12) 0.0010(12)

loop_
_atom_type_symbol
_atom_type_description
_atom_type_scat_dispersion_real
_atom_type_scat_dispersion_imag
_atom_type_scat_source
C C 0.0181 0.0091 'International Tables Vol C Tables 4.2.6.8 and 6.1.1.4'
H H 0.0000 0.0000 'International Tables Vol C Tables 4.2.6.8 and 6.1.1.4'
N N 0.0311 0.0180 'International Tables Vol C Tables 4.2.6.8 and 6.1.1.4'
O O 0.0492 0.0322 'International Tables Vol C Tables 4.2.6.8 and 6.1.1.4'

loop_
_geom_angle_atom_site_label_1
_geom_angle_atom_site_label_2
_geom_angle_atom_site_label_3
_geom_angle
C14 O1 N2 110.4(2)
O1 N2 C8 106.6(2)
O1 N2 C30 107.5(2)
C30 N2 C8 118.6(2)
C10 C4 H4 121.3
C24 C4 H4 121.3
C24 C4 C10 117.4(3)
C9 C5 H5 125.7
C12 C5 H5 125.7
C12 C5 C9 108.6(3)
C7 N6 C12 126.4(3)
C10 N6 C7 125.8(3)
C10 N6 C12 107.7(3)
N11 C7 N6 115.9(3)
N15 C7 N6 116.6(3)
N15 C7 N11 127.6(3)
N2 C8 C13 106.7(3)
N2 C8 C20 107.1(2)
N2 C8 C21 115.7(2)
C13 C8 C21 111.4(3)
C20 C8 C13 107.6(2)
C20 C8 C21 108.0(3)
C10 C9 C5 107.2(3)
C26 C9 C5 133.0(3)
C26 C9 C10 119.8(3)
N6 C10 C4 131.0(3)
N6 C10 C9 107.8(3)
C9 C10 C4 121.2(3)
C19 N11 C7 115.3(3)
C5 C12 N6 108.8(3)
C5 C12 C16 125.1(3)
N6 C12 C16 125.6(3)
C8 C13 H13A 108.8
C8 C13 H13B 108.8
H13A C13 H13B 107.7
C25 C13 C8 113.9(3)
C25 C13 H13A 108.8
C25 C13 H13B 108.8
O1 C14 H14 110.6
O1 C14 C16 106.5(2)
O1 C14 C17 110.2(2)
C16 C14 H14 110.6
C17 C14 H14 110.6
C17 C14 C16 108.3(2)
C7 N15 C18 115.3(3)
C12 C16 C14 112.6(2)
C12 C16 H16A 109.1
C12 C16 H16B 109.1
C14 C16 H16A 109.1
C14 C16 H16B 109.1
H16A C16 H16B 107.8
O3 C17 C14 124.5(3)
O3 C17 H17 117.8
C14 C17 H17 117.8
N15 C18 H18 118.7
N15 C18 C22 122.7(3)
C22 C18 H18 118.7
N11 C19 H19 118.6
N11 C19 C22 122.8(3)
C22 C19 H19 118.6
C8 C20 H20A 109.5
C8 C20 H20B 109.5
C8 C20 H20C 109.5
H20A C20 H20B 109.5
H20A C20 H20C 109.5
H20B C20 H20C 109.5
C8 C21 H21A 109.5
C8 C21 H21B 109.5
C8 C21 H21C 109.5
H21A C21 H21B 109.5
H21A C21 H21C 109.5
H21B C21 H21C 109.5
C18 C22 C19 116.3(3)
C18 C22 H22 121.8
C19 C22 H22 121.8
H23A C23 H23B 109.5
H23A C23 H23C 109.5
H23B C23 H23C 109.5
C30 C23 H23A 109.5
C30 C23 H23B 109.5
C30 C23 H23C 109.5
C4 C24 H24 119.1
C4 C24 C27 121.8(3)
C27 C24 H24 119.1
C13 C25 H25A 109.8
C13 C25 H25B 109.8
C13 C25 C28 109.3(3)
H25A C25 H25B 108.3
C28 C25 H25A 109.8
C28 C25 H25B 109.8
C9 C26 H26 120.4
C27 C26 C9 119.2(3)
C27 C26 H26 120.4
C24 C27 H27 119.7
C26 C27 C24 120.7(3)
C26 C27 H27 119.7
C25 C28 H28A 109.0
C25 C28 H28B 109.0
C25 C28 C30 113.0(3)
H28A C28 H28B 107.8
C30 C28 H28A 109.0
C30 C28 H28B 109.0
H29A C29 H29B 109.5
H29A C29 H29C 109.5
H29B C29 H29C 109.5
C30 C29 H29A 109.5
C30 C29 H29B 109.5
C30 C29 H29C 109.5
N2 C30 C23 116.5(3)
N2 C30 C28 106.1(2)
N2 C30 C29 107.7(2)
C28 C30 C23 110.6(3)
C29 C30 C23 108.5(3)
C29 C30 C28 107.0(3)

loop_
_geom_bond_atom_site_label_1
_geom_bond_atom_site_label_2
_geom_bond_distance
O1 N2 1.463(3)
O1 C14 1.437(4)
N2 C8 1.497(4)
N2 C30 1.494(4)
O3 C17 1.206(4)
C4 H4 0.9500
C4 C10 1.405(4)
C4 C24 1.388(5)
C5 H5 0.9500
C5 C9 1.430(4)
C5 C12 1.356(4)
N6 C7 1.413(4)
N6 C10 1.403(4)
N6 C12 1.417(4)
C7 N11 1.337(4)
C7 N15 1.324(4)
C8 C13 1.536(5)
C8 C20 1.535(4)
C8 C21 1.538(5)
C9 C10 1.404(4)
C9 C26 1.402(4)
N11 C19 1.334(4)
C12 C16 1.500(4)
C13 H13A 0.9900
C13 H13B 0.9900
C13 C25 1.517(5)
C14 H14 1.0000
C14 C16 1.532(4)
C14 C17 1.517(4)
N15 C18 1.346(4)
C16 H16A 0.9900
C16 H16B 0.9900
C17 H17 0.9500
C18 H18 0.9500
C18 C22 1.376(5)
C19 H19 0.9500
C19 C22 1.384(5)
C20 H20A 0.9800
C20 H20B 0.9800
C20 H20C 0.9800
C21 H21A 0.9800
C21 H21B 0.9800
C21 H21C 0.9800
C22 H22 0.9500
C23 H23A 0.9800
C23 H23B 0.9800
C23 H23C 0.9800
C23 C30 1.544(4)
C24 H24 0.9500
C24 C27 1.394(5)
C25 H25A 0.9900
C25 H25B 0.9900
C25 C28 1.521(5)
C26 H26 0.9500
C26 C27 1.377(5)
C27 H27 0.9500
C28 H28A 0.9900
C28 H28B 0.9900
C28 C30 1.538(5)
C29 H29A 0.9800
C29 H29B 0.9800
C29 H29C 0.9800
C29 C30 1.523(5)

loop_
_geom_torsion_atom_site_label_1
_geom_torsion_atom_site_label_2
_geom_torsion_atom_site_label_3
_geom_torsion_atom_site_label_4
_geom_torsion
O1 N2 C8 C13 176.7(2)
O1 N2 C8 C20 -68.4(3)
O1 N2 C8 C21 52.1(3)
O1 N2 C30 C23 -54.1(3)
O1 N2 C30 C28 -177.6(2)
O1 N2 C30 C29 68.0(3)
O1 C14 C16 C12 -160.6(2)
O1 C14 C17 O3 -134.9(3)
N2 O1 C14 C16 -146.6(2)
N2 O1 C14 C17 96.1(3)
N2 C8 C13 C25 -52.5(4)
C4 C24 C27 C26 0.9(5)
C5 C9 C10 C4 -177.5(3)
C5 C9 C10 N6 0.5(3)
C5 C9 C26 C27 179.9(3)
C5 C12 C16 C14 101.3(3)
N6 C7 N11 C19 -178.6(3)
N6 C7 N15 C18 177.2(3)
N6 C12 C16 C14 -69.2(4)
C7 N6 C10 C4 -6.8(5)
C7 N6 C10 C9 175.4(3)
C7 N6 C12 C5 -175.5(3)
C7 N6 C12 C16 -3.7(5)
C7 N11 C19 C22 1.3(5)
C7 N15 C18 C22 1.5(5)
C8 N2 C30 C23 66.8(4)
C8 N2 C30 C28 -56.8(3)
C8 N2 C30 C29 -171.1(3)
C8 C13 C25 C28 55.7(4)
C9 C5 C12 N6 -0.1(3)
C9 C5 C12 C16 -172.0(3)
C9 C26 C27 C24 -0.9(5)
C10 C4 C24 C27 1.1(5)
C10 N6 C7 N11 -21.1(5)
C10 N6 C7 N15 159.4(3)
C10 N6 C12 C5 0.4(3)
C10 N6 C12 C16 172.3(3)
C10 C9 C26 C27 -1.1(5)
N11 C7 N15 C18 -2.2(5)
N11 C19 C22 C18 -1.9(5)
C12 C5 C9 C10 -0.3(3)
C12 C5 C9 C26 178.8(3)
C12 N6 C7 N11 154.2(3)
C12 N6 C7 N15 -25.3(4)
C12 N6 C10 C4 177.2(3)
C12 N6 C10 C9 -0.6(3)
C13 C25 C28 C30 -57.0(4)
C14 O1 N2 C8 109.9(2)
C14 O1 N2 C30 -122.0(2)
N15 C7 N11 C19 0.8(5)
N15 C18 C22 C19 0.4(5)
C16 C14 C17 O3 109.0(3)
C17 C14 C16 C12 -42.1(3)
C20 C8 C13 C25 -167.2(3)
C21 C8 C13 C25 74.6(4)
C24 C4 C10 N6 179.3(3)
C24 C4 C10 C9 -3.2(5)
C25 C28 C30 N2 55.2(3)
C25 C28 C30 C23 -72.0(4)
C25 C28 C30 C29 170.0(3)
C26 C9 C10 C4 3.2(5)
C26 C9 C10 N6 -178.7(3)
C30 N2 C8 C13 55.4(3)
C30 N2 C8 C20 170.3(3)
C30 N2 C8 C21 -69.2(4)
